data_7121212
loop_
_publ_author_name
'Haraguchi, Ryosuke'
'Hoshino, Shun'
'Yamazaki, Tatsuro'
'Fukuzawa, Shin-Ichi'

_publ_section_title
;
 Chiral triazolylidene-Pd-PEPPSI: synthesis, characterization, and
 application in asymmetric Suzuki-Miyaura cross-coupling.
;
_journal_issue 17
_journal_name_full 'Chemical communications (Cambridge, England)'
_journal_page_first 2110
_journal_page_last 2113
_journal_paper_doi 10.1039/c7cc09960f
_journal_volume 54
_journal_year 2018
_chemical_formula_sum 'C34.67 H38.33 Cl4.33 Fe2 N4 Pd'
_chemical_formula_weight 882.74
_space_group_crystal_system trigonal
_space_group_IT_number 144
_space_group_name_Hall 'P 31'
_space_group_name_H-M_alt 'P 31'
_symmetry_space_group_name_Hall 'P 31'
_symmetry_space_group_name_H-M 'P 31'
_atom_sites_solution_hydrogens geom
_audit_creation_method SHELXL-2014/7
_audit_update_record
;
2017-12-21 deposited with the CCDC.
2018-01-30 downloaded from the CCDC.
;
_cell_angle_alpha 90
_cell_angle_beta 90
_cell_angle_gamma 120
_cell_formula_units_Z 9
_cell_length_a 23.629(3)
_cell_length_b 23.629(3)
_cell_length_c 16.877(2)
_cell_measurement_reflns_used 18831
_cell_measurement_temperature 93(2)
_cell_measurement_theta_max 31.4096
_cell_measurement_theta_min 2.6110
_cell_volume 8160.5(18)
_computing_cell_refinement 'RIGAKU CrystalClear'
_computing_data_collection 'RIGAKU CrystalClear'
_computing_data_reduction 'RIGAKU CrystalClear'
_computing_molecular_graphics 'Yadokari-XG 2009(Wakita Nemoto et al.)'
_computing_publication_material 'Yadokari-XG 2009(Wakita,Nemoto et al.)'
_computing_structure_refinement 'SHELXL-2014 (Sheldrick, 2014)'
_computing_structure_solution SIR-2004
_diffrn_ambient_temperature 93(2)
_diffrn_detector_area_resol_mean 28.5714
_diffrn_measured_fraction_theta_full 0.998
_diffrn_measured_fraction_theta_max 0.998
_diffrn_measurement_device_type 'Rigaku VariMax Saturn'
_diffrn_measurement_method 'omega scans'
_diffrn_radiation_monochromator Confocal
_diffrn_radiation_source 'rotating-anode X-ray tube'
_diffrn_radiation_type MoK\a
_diffrn_radiation_wavelength 0.71075
_diffrn_reflns_av_R_equivalents 0.0877
_diffrn_reflns_av_unetI/netI 0.1211
_diffrn_reflns_Laue_measured_fraction_full 0.998
_diffrn_reflns_Laue_measured_fraction_max 0.998
_diffrn_reflns_limit_h_max 27
_diffrn_reflns_limit_h_min -29
_diffrn_reflns_limit_k_max 28
_diffrn_reflns_limit_k_min -27
_diffrn_reflns_limit_l_max 20
_diffrn_reflns_limit_l_min -20
_diffrn_reflns_number 60864
_diffrn_reflns_point_group_measured_fraction_full 0.995
_diffrn_reflns_point_group_measured_fraction_max 0.995
_diffrn_reflns_theta_full 25.242
_diffrn_reflns_theta_max 25.999
_diffrn_reflns_theta_min 3.129
_exptl_absorpt_coefficient_mu 1.630
_exptl_absorpt_correction_T_max 1.0000
_exptl_absorpt_correction_T_min 0.8474
_exptl_absorpt_correction_type multi-scan
_exptl_absorpt_process_details 'Jacobson, R. (1998) Private communication'
_exptl_crystal_colour Colorless
_exptl_crystal_density_diffrn 1.617
_exptl_crystal_description Prism
_exptl_crystal_F_000 4014
_exptl_crystal_size_max 0.200
_exptl_crystal_size_mid 0.070
_exptl_crystal_size_min 0.060
_refine_diff_density_max 1.689
_refine_diff_density_min -1.026
_refine_diff_density_rms 0.154
_refine_ls_abs_structure_details
;
 Flack x determined using 4298 quotients [(I+)-(I-)]/[(I+)+(I-)]
 (Parsons, Flack and Wagner, Acta Cryst. B69 (2013) 249-259).
;
_refine_ls_abs_structure_Flack 0.055(15)
_refine_ls_extinction_method none
_refine_ls_goodness_of_fit_ref 1.063
_refine_ls_hydrogen_treatment constr
_refine_ls_matrix_type full
_refine_ls_number_parameters 1258
_refine_ls_number_reflns 21272
_refine_ls_number_restraints 85
_refine_ls_restrained_S_all 1.062
_refine_ls_R_factor_all 0.1107
_refine_ls_R_factor_gt 0.0880
_refine_ls_shift/su_max 0.001
_refine_ls_shift/su_mean 0.000
_refine_ls_structure_factor_coef Fsqd
_refine_ls_weighting_details 'w=1/[\s^2^(Fo^2^)+(0.0689P)^2^+41.0741P] where P=(Fo^2^+2Fc^2^)/3'
_refine_ls_weighting_scheme calc
_refine_ls_wR_factor_gt 0.1868
_refine_ls_wR_factor_ref 0.2047
_reflns_Friedel_coverage 0.994
_reflns_Friedel_fraction_full 0.992
_reflns_Friedel_fraction_max 0.992
_reflns_number_gt 16792
_reflns_number_total 21272
_reflns_threshold_expression 'I > 2\s(I)'
_cod_data_source_file c7cc09960f2.cif
_cod_data_source_block ydkr
_cod_depositor_comments
;
The following automatic conversions were performed:

'_exptl_absorpt_correction_type' value 'Multi-scan' changed to
'multi-scan' according to
/home/data/users/saulius/crontab/automatic-downloads/rss-feeds/RSC/lib/dictionaries/cif_core.dic
dictionary named 'cif_core.dic' version 2.4.2 from 2011-04-26.

Automatic conversion script
Id: cif_fix_values 4973 2017-02-22 13:04:09Z antanas 

 Adding full bibliography for 7121212.cif.
;
_cod_original_cell_volume 8160(2)
_cod_database_code 7121212
_shelx_shelxl_version_number 2014/7
_shelx_space_group_comment
;
The symmetry employed for this shelxl refinement is uniquely defined
by the following loop, which should always be used as a source of
symmetry information in preference to the above space-group names.
They are only intended as comments.
;
_shelx_estimated_absorpt_t_min 0.736
_shelx_estimated_absorpt_t_max 0.909

loop_
_space_group_symop_operation_xyz
'x, y, z'
'-y, x-y, z+1/3'
'-x+y, -x, z+2/3'

loop_
_atom_site_label
_atom_site_type_symbol
_atom_site_fract_x
_atom_site_fract_y
_atom_site_fract_z
_atom_site_U_iso_or_equiv
_atom_site_adp_type
_atom_site_occupancy
_atom_site_site_symmetry_order
_atom_site_calc_flag
_atom_site_refinement_flags_posn
_atom_site_refinement_flags_adp
Pd1 Pd 0.56197(6) 0.82257(6) 0.23464(9) 0.0227(3) Uani 1 1 d . .
Pd2 Pd 0.84115(6) 1.06875(6) 0.54910(7) 0.0227(3) Uani 1 1 d . .
Pd3 Pd 0.61032(6) 1.10953(6) -0.08993(7) 0.0222(3) Uani 1 1 d . U
Fe2 Fe 0.84708(11) 0.89269(12) 0.38839(15) 0.0247(5) Uani 1 1 d . .
Fe4 Fe 0.37403(12) 0.80892(13) 0.08245(14) 0.0293(6) Uani 1 1 d . .
Fe5 Fe 0.57844(12) 0.65561(13) 0.30009(17) 0.0323(6) Uani 1 1 d . .
Fe6 Fe 0.43007(12) 1.08878(12) -0.02182(16) 0.0316(6) Uani 1 1 d . .
Cl1 Cl 0.8294(2) 1.0155(2) 0.6677(2) 0.0295(9) Uani 1 1 d . .
Cl3 Cl 0.5208(2) 0.8347(2) 0.3524(3) 0.0338(10) Uani 1 1 d . .
Cl4 Cl 0.8556(2) 1.1201(2) 0.4274(3) 0.0311(9) Uani 1 1 d . .
Cl5 Cl 0.5575(2) 1.07191(19) -0.2096(2) 0.0277(9) Uani 1 1 d . .
Cl6 Cl 0.6665(2) 1.1554(2) 0.0255(2) 0.0323(10) Uani 1 1 d . .
Cl8 Cl 0.5829(3) 0.9881(5) 0.4514(4) 0.094(3) Uani 1 1 d . .
N10 N 0.5901(6) 1.2721(6) -0.1284(8) 0.019(3) Uani 1 1 d . .
N4 N 0.6420(7) 0.9182(6) 0.2474(9) 0.026(3) Uani 1 1 d . .
N6 N 1.0196(6) 1.0800(7) 0.5132(8) 0.023(3) Uani 1 1 d . .
N11 N 0.6520(6) 1.2962(6) -0.1489(8) 0.020(3) Uani 1 1 d . .
N1 N 0.3961(6) 0.6403(6) 0.2053(8) 0.022(3) Uani 1 1 d . .
N2 N 0.3733(6) 0.6805(7) 0.1834(8) 0.025(3) Uani 1 1 d . .
N3 N 0.4260(6) 0.7395(6) 0.1932(8) 0.022(3) Uani 1 1 d . .
N9 N 0.6133(7) 1.0222(7) -0.0685(8) 0.029(3) Uani 1 1 d . U
N7 N 0.9208(6) 1.0122(6) 0.5019(8) 0.020(3) Uani 1 1 d . .
N12 N 0.6617(6) 1.2458(6) -0.1370(8) 0.020(3) Uani 1 1 d . .
N8 N 0.9801(6) 1.0192(6) 0.4901(8) 0.021(3) Uani 1 1 d . .
C21 C 0.5595(7) 1.3124(8) -0.1402(9) 0.020(3) Uani 1 1 d . .
H11 H 0.5735 1.3452 -0.0979 0.030 Uiso 1 1 calc R U
H12 H 0.5118 1.2845 -0.1387 0.030 Uiso 1 1 calc R U
H13 H 0.5728 1.3344 -0.1916 0.030 Uiso 1 1 calc R U
N5 N 0.7498(6) 1.0624(7) 0.5691(8) 0.025(3) Uani 1 1 d . .
C25 C 0.4807(8) 0.7386(8) 0.2188(9) 0.022(3) Uani 1 1 d . .
C26 C 0.5324(8) 0.6240(9) 0.1936(10) 0.027(4) Uani 1 1 d . .
H76 H 0.5486 0.6451 0.1441 0.032 Uiso 1 1 calc R U
C28 C 1.0903(7) 1.1065(9) 0.5019(11) 0.029(4) Uani 1 1 d . .
H41 H 1.1058 1.0854 0.5392 0.043 Uiso 1 1 calc R U
H42 H 1.1136 1.1537 0.5114 0.043 Uiso 1 1 calc R U
H43 H 1.0985 1.0978 0.4475 0.043 Uiso 1 1 calc R U
C29 C 0.8491(8) 0.8212(8) 0.3217(10) 0.027(4) Uani 1 1 d . .
H56 H 0.8242 0.7756 0.3318 0.033 Uiso 1 1 calc R U
C30 C 0.9212(8) 1.0666(7) 0.5302(10) 0.021(3) Uani 1 1 d . .
C33 C 0.8452(8) 0.8864(7) 0.5096(10) 0.023(3) Uani 1 1 d . .
C34 C 0.9320(8) 0.9300(9) 0.3245(10) 0.030(4) Uani 1 1 d . .
H57 H 0.9718 0.9687 0.3367 0.036 Uiso 1 1 calc R U
C35 C 0.4920(7) 0.6354(8) 0.2480(9) 0.023(3) Uani 1 1 d . .
C38 C 0.8297(9) 0.8590(8) 0.2740(10) 0.033(4) Uani 1 1 d . .
H58 H 0.7899 0.8424 0.2455 0.039 Uiso 1 1 calc R U
C39 C 0.7825(8) 0.8457(8) 0.4771(10) 0.028(4) Uani 1 1 d . .
H59 H 0.7579 0.7996 0.4839 0.034 Uiso 1 1 calc R U
C40 C 0.5107(8) 0.5568(8) 0.3013(10) 0.028(4) Uani 1 1 d . .
H77 H 0.5102 0.5246 0.3355 0.034 Uiso 1 1 calc R U
C43 C 0.3781(8) 0.8155(8) 0.2051(10) 0.026(4) Uani 1 1 d . .
C44 C 0.8119(8) 0.9499(8) 0.4332(10) 0.027(4) Uani 1 1 d . .
H60 H 0.8117 0.9858 0.4082 0.032 Uiso 1 1 calc R U
C47 C 0.9878(8) 1.1123(7) 0.5372(8) 0.017(3) Uani 1 1 d . .
C48 C 0.4600(8) 0.6727(8) 0.2275(8) 0.022(3) Uani 1 1 d . .
C50 C 0.4537(10) 0.8962(8) 0.1193(11) 0.038(5) Uani 1 1 d . .
H78 H 0.4779 0.9361 0.0912 0.046 Uiso 1 1 calc R U
C51 C 1.0265(7) 1.1814(7) 0.5582(10) 0.021(3) Uani 1 1 d . .
C55 C 0.5613(7) 1.2088(7) -0.1050(8) 0.021(3) Uani 1 1 d . U
C56 C 0.3972(9) 0.8784(9) 0.1669(11) 0.036(4) Uani 1 1 d . .
H79 H 0.3757 0.9030 0.1727 0.043 Uiso 1 1 calc R U
C57 C 0.6089(8) 1.1895(8) -0.1093(9) 0.026(4) Uani 1 1 d . U
C58 C 0.5432(9) 0.5769(9) 0.2267(11) 0.032(4) Uani 1 1 d . .
H80 H 0.5685 0.5603 0.2033 0.039 Uiso 1 1 calc R U
C60 C 0.3500(8) 0.5691(7) 0.1985(9) 0.023(3) Uani 1 1 d . .
H26 H 0.3178 0.5550 0.2413 0.035 Uiso 1 1 calc R U
H27 H 0.3743 0.5456 0.2025 0.035 Uiso 1 1 calc R U
H28 H 0.3276 0.5596 0.1472 0.035 Uiso 1 1 calc R U
C61 C 0.6790(9) 0.7000(10) 0.2951(16) 0.052(6) Uani 1 1 d . .
H81 H 0.7050 0.6920 0.2591 0.062 Uiso 1 1 calc R U
C64 C 0.7614(9) 0.8828(9) 0.4329(11) 0.035(4) Uani 1 1 d . .
H61 H 0.7203 0.8658 0.4072 0.042 Uiso 1 1 calc R U
C65 C 0.4791(8) 0.5940(8) 0.3152(10) 0.027(4) Uani 1 1 d . .
C71 C 0.3286(9) 0.7238(10) 0.0207(11) 0.038(5) Uani 1 1 d . .
H82 H 0.3310 0.6855 0.0305 0.046 Uiso 1 1 calc R U
C77 C 0.6235(11) 0.9123(10) -0.0430(13) 0.047(5) Uani 1 1 d . .
H96 H 0.6267 0.8742 -0.0352 0.057 Uiso 1 1 calc R U
C136 C 0.4928(8) 1.1732(8) -0.0847(9) 0.023(3) Uani 1 1 d . U
C80 C 0.2686(12) 0.7957(13) 0.2574(12) 0.057(6) Uani 1 1 d . .
H29 H 0.2868 0.8426 0.2668 0.086 Uiso 1 1 calc R U
H30 H 0.2352 0.7708 0.2973 0.086 Uiso 1 1 calc R U
H31 H 0.2490 0.7845 0.2045 0.086 Uiso 1 1 calc R U
C82 C 0.8811(9) 0.9265(8) 0.2767(11) 0.036(5) Uani 1 1 d . .
H62 H 0.8809 0.9621 0.2509 0.044 Uiso 1 1 calc R U
C83 C 0.3767(10) 0.9889(9) -0.0118(15) 0.054(6) Uani 1 1 d . .
H97 H 0.3430 0.9601 -0.0467 0.064 Uiso 1 1 calc R U
C85 C 0.6235(12) 0.9332(10) -0.1149(12) 0.045(5) Uani 1 1 d . .
C87 C 0.4677(9) 0.8446(8) 0.1209(9) 0.029(4) Uani 1 1 d . .
H83 H 0.5016 0.8430 0.0924 0.035 Uiso 1 1 calc R U
C89 C 0.6231(10) 1.0335(10) 0.5994(12) 0.040(5) Uani 1 1 d . .
H63 H 0.5790 1.0207 0.6114 0.048 Uiso 1 1 calc R U
C93 C 0.6578(9) 0.7450(10) 0.2846(15) 0.053(7) Uani 1 1 d . .
H84 H 0.6648 0.7709 0.2386 0.064 Uiso 1 1 calc R U
C95 C 0.4816(10) 1.0551(9) 0.0425(12) 0.038(5) Uani 1 1 d . .
H98 H 0.5275 1.0786 0.0510 0.045 Uiso 1 1 calc R U
C96 C 0.6553(10) 0.6688(11) 0.3683(15) 0.055(7) Uani 1 1 d . .
H85 H 0.6607 0.6344 0.3889 0.066 Uiso 1 1 calc R U
C100 C 0.4489(10) 1.0122(9) -0.0205(14) 0.046(6) Uani 1 1 d . .
H99 H 0.4685 1.0001 -0.0612 0.055 Uiso 1 1 calc R U
C102 C 0.6706(11) 1.0622(12) 0.6543(16) 0.065(8) Uani 1 1 d . .
H64 H 0.6604 1.0729 0.7045 0.078 Uiso 1 1 calc R U
C104 C 0.4327(11) 1.0569(11) 0.0921(15) 0.053(5) Uani 1 1 d . U
H100 H 0.4411 1.0804 0.1405 0.064 Uiso 1 1 calc R U
C105 C 0.3485(12) 0.8235(11) -0.0287(12) 0.052(6) Uani 1 1 d . .
H86 H 0.3670 0.8628 -0.0585 0.062 Uiso 1 1 calc R U
C106 C 0.2820(10) 0.7398(12) 0.0545(13) 0.052(6) Uani 1 1 d . .
H87 H 0.2483 0.7132 0.0907 0.062 Uiso 1 1 calc R U
C107 C 0.3694(10) 0.7757(11) -0.0292(11) 0.043(5) Uani 1 1 d . .
H88 H 0.4051 0.7789 -0.0587 0.052 Uiso 1 1 calc R U
C109 C 0.3685(12) 1.0173(11) 0.0567(15) 0.062(6) Uani 1 1 d . U
H101 H 0.3284 1.0118 0.0764 0.074 Uiso 1 1 calc R U
C112 C 0.7355(10) 1.0767(11) 0.6385(12) 0.046(5) Uani 1 1 d . .
H65 H 0.7683 1.0966 0.6780 0.056 Uiso 1 1 calc R U
C114 C 0.6266(11) 0.9665(11) 0.2527(15) 0.055(6) Uani 1 1 d . .
H89 H 0.5822 0.9561 0.2543 0.066 Uiso 1 1 calc R U
C115 C 0.2941(10) 0.8003(12) 0.0256(13) 0.052(6) Uani 1 1 d . .
H90 H 0.2708 0.8221 0.0391 0.062 Uiso 1 1 calc R U
C116 C 0.7019(9) 0.9349(9) 0.2499(12) 0.043(5) Uani 1 1 d . .
H91 H 0.7130 0.9015 0.2483 0.051 Uiso 1 1 calc R U
C118 C 0.6407(10) 1.0233(11) 0.5255(13) 0.047(5) Uani 1 1 d . .
C122 C 0.7048(9) 1.0403(10) 0.5125(12) 0.041(5) Uani 1 1 d . .
H66 H 0.7174 1.0361 0.4603 0.050 Uiso 1 1 calc R U
C123 C 0.6163(12) 0.9873(11) -0.1287(14) 0.052(6) Uani 1 1 d . .
H102 H 0.6135 0.9995 -0.1816 0.063 Uiso 1 1 calc R U
C137 C 0.4413(8) 1.1249(8) -0.1348(9) 0.029(4) Uani 1 1 d . U
H103 H 0.4480 1.1067 -0.1817 0.034 Uiso 1 1 calc R U
C139 C 0.4931(7) 1.2386(8) 0.0445(9) 0.025(4) Uani 1 1 d . .
H5 H 0.5137 1.2827 0.0190 0.030 Uiso 1 1 calc R U
C138 C 0.4595(7) 1.1878(7) -0.0207(8) 0.017(3) Uani 1 1 d . .
Fe7 Fe 0.78541(12) 1.30089(12) -0.24584(14) 0.0258(5) Uani 1 1 d . .
C142 C 0.7253(7) 1.2537(7) -0.1542(9) 0.016(3) Uani 1 1 d . .
C149 C 0.4221(8) 0.7953(7) 0.1730(10) 0.024(4) Uani 1 1 d . .
C143 C 0.8525(9) 1.3750(10) -0.3168(11) 0.038(5) Uani 1 1 d . .
H104 H 0.8983 1.4006 -0.3082 0.046 Uiso 1 1 calc R U
C146 C 1.0856(8) 1.1732(8) 0.6849(10) 0.026(4) Uani 1 1 d . .
H6 H 1.1065 1.1508 0.6574 0.031 Uiso 1 1 calc R U
C144 C 0.7507(10) 1.2935(11) -0.3575(10) 0.038(5) Uani 1 1 d . .
H105 H 0.7166 1.2552 -0.3813 0.046 Uiso 1 1 calc R U
C145 C 0.7426(9) 1.3388(10) -0.3130(10) 0.036(4) Uani 1 1 d . .
H106 H 0.7021 1.3363 -0.3011 0.043 Uiso 1 1 calc R U
C147 C 1.0711(9) 1.2111(8) 0.6228(10) 0.029(4) Uani 1 1 d . .
C157 C 1.0799(8) 1.2939(8) 0.5415(10) 0.028(4) Uani 1 1 d . .
H67 H 1.0933 1.3364 0.5216 0.034 Uiso 1 1 calc R U
C156 C 0.8631(8) 0.9506(8) 0.4802(10) 0.025(4) Uani 1 1 d . .
C154 C 0.4431(8) 1.2353(9) 0.1049(11) 0.034(4) Uani 1 1 d . U
H14 H 0.4123 1.1896 0.1178 0.051 Uiso 1 1 calc R U
H15 H 0.4193 1.2556 0.0823 0.051 Uiso 1 1 calc R U
H16 H 0.4659 1.2588 0.1531 0.051 Uiso 1 1 calc R U
C158 C 1.0315(8) 1.2338(7) 0.5062(11) 0.027(4) Uani 1 1 d . .
H68 H 1.0076 1.2288 0.4589 0.033 Uiso 1 1 calc R U
C150 C 0.8362(9) 1.2921(10) -0.1519(10) 0.034(5) Uani 1 1 d . .
H107 H 0.8817 1.3176 -0.1418 0.041 Uiso 1 1 calc R U
C151 C 0.8045(11) 1.3886(9) -0.2891(11) 0.039(5) Uani 1 1 d . .
H108 H 0.8128 1.4258 -0.2588 0.047 Uiso 1 1 calc R U
C152 C 0.7367(9) 1.2091(8) -0.1987(10) 0.029(4) Uani 1 1 d . .
H109 H 0.7048 1.1708 -0.2249 0.034 Uiso 1 1 calc R U
C159 C 0.3804(8) 1.1092(9) -0.1036(10) 0.038(5) Uani 1 1 d . .
H110 H 0.3392 1.0775 -0.1243 0.046 Uiso 1 1 calc R U
C155 C 0.4346(10) 0.5860(9) 0.3832(11) 0.036(4) Uani 1 1 d . .
H7 H 0.3893 0.5643 0.3611 0.043 Uiso 1 1 calc R U
C153 C 0.8192(10) 1.3143(11) -0.3612(10) 0.042(5) Uani 1 1 d . .
H111 H 0.8386 1.2927 -0.3874 0.051 Uiso 1 1 calc R U
Fe8 Fe 1.00656(12) 1.24448(12) 0.62214(15) 0.0268(6) Uani 1 1 d . .
C165 C 0.9710(10) 1.2408(10) 0.7343(12) 0.041(5) Uani 1 1 d . .
H69 H 0.9853 1.2304 0.7818 0.049 Uiso 1 1 calc R U
C166 C 0.9627(10) 1.3008(10) 0.6318(13) 0.044(5) Uani 1 1 d . .
H70 H 0.9693 1.3359 0.5984 0.052 Uiso 1 1 calc R U
C167 C 1.1337(9) 1.2192(9) 0.7474(12) 0.038(5) Uani 1 1 d . .
H44 H 1.1768 1.2460 0.7231 0.058 Uiso 1 1 calc R U
H45 H 1.1370 1.1934 0.7907 0.058 Uiso 1 1 calc R U
H46 H 1.1181 1.2477 0.7682 0.058 Uiso 1 1 calc R U
C168 C 0.9207(8) 1.1966(9) 0.6847(12) 0.039(5) Uani 1 1 d . .
H71 H 0.8951 1.1507 0.6925 0.046 Uiso 1 1 calc R U
C164 C 0.6224(13) 0.6966(11) 0.4058(16) 0.067(8) Uani 1 1 d . .
H92 H 0.6026 0.6847 0.4567 0.080 Uiso 1 1 calc R U
C160 C 0.8038(9) 1.2328(9) -0.1961(11) 0.034(4) Uani 1 1 d . .
H112 H 0.8251 1.2123 -0.2205 0.041 Uiso 1 1 calc R U
C169 C 0.9969(10) 1.3046(10) 0.7001(14) 0.049(6) Uani 1 1 d . .
H72 H 1.0323 1.3435 0.7211 0.059 Uiso 1 1 calc R U
C161 C 0.7789(9) 1.3370(9) 0.0141(11) 0.037(4) Uani 1 1 d . .
H17 H 0.8152 1.3334 0.0367 0.055 Uiso 1 1 calc R U
H18 H 0.7390 1.2942 0.0156 0.055 Uiso 1 1 calc R U
H19 H 0.7724 1.3684 0.0451 0.055 Uiso 1 1 calc R U
C162 C 0.7866(8) 1.3056(9) -0.1257(10) 0.028(4) Uani 1 1 d . .
C163 C 0.8626(11) 1.4180(12) -0.0743(13) 0.064(7) Uani 1 1 d . .
H20 H 0.8929 1.4072 -0.0479 0.097 Uiso 1 1 calc R U
H21 H 0.8636 1.4554 -0.0477 0.097 Uiso 1 1 calc R U
H22 H 0.8756 1.4292 -0.1298 0.097 Uiso 1 1 calc R U
C170 C 1.1052(9) 1.2798(8) 0.6124(12) 0.036(4) Uani 1 1 d . .
H73 H 1.1386 1.3110 0.6459 0.043 Uiso 1 1 calc R U
Cl10 Cl 0.6035(2) 0.8057(2) 0.1177(2) 0.0288(9) Uani 1 1 d . .
Cl11 Cl 0.6485(5) 1.0886(3) 0.2604(6) 0.100(3) Uani 1 1 d . .
C182 C 0.8610(10) 0.7972(8) 0.5637(12) 0.038(5) Uani 1 1 d . .
H47 H 0.8140 0.7731 0.5744 0.056 Uiso 1 1 calc R U
H48 H 0.8840 0.7878 0.6054 0.056 Uiso 1 1 calc R U
H49 H 0.8697 0.7839 0.5123 0.056 Uiso 1 1 calc R U
C183 C 0.8852(9) 0.8934(9) 0.6471(11) 0.034(4) Uani 1 1 d . .
H50 H 0.9056 0.9412 0.6478 0.051 Uiso 1 1 calc R U
H51 H 0.9100 0.8801 0.6814 0.051 Uiso 1 1 calc R U
H52 H 0.8401 0.8738 0.6664 0.051 Uiso 1 1 calc R U
C184 C 0.8851(8) 0.8705(8) 0.5626(10) 0.027(4) Uani 1 1 d . .
H8 H 0.9311 0.8937 0.5425 0.033 Uiso 1 1 calc R U
C186 C 1.0230(9) 1.1201(8) 0.7271(11) 0.037(5) Uani 1 1 d . .
H53 H 1.0020 1.1410 0.7554 0.055 Uiso 1 1 calc R U
H54 H 1.0348 1.0963 0.7649 0.055 Uiso 1 1 calc R U
H55 H 0.9927 1.0896 0.6876 0.055 Uiso 1 1 calc R U
C172 C 0.3905(8) 1.1485(8) -0.0362(11) 0.029(4) Uani 1 1 d . .
H113 H 0.3569 1.1490 -0.0057 0.035 Uiso 1 1 calc R U
C173 C 0.5468(8) 1.2319(9) 0.0833(10) 0.032(4) Uani 1 1 d . U
H23 H 0.5278 1.1964 0.1223 0.048 Uiso 1 1 calc R U
H24 H 0.5772 1.2729 0.1099 0.048 Uiso 1 1 calc R U
H25 H 0.5704 1.2219 0.0429 0.048 Uiso 1 1 calc R U
C180 C 0.7404(9) 1.0473(10) 0.2568(13) 0.041(5) Uani 1 1 d . .
H93 H 0.7746 1.0916 0.2590 0.050 Uiso 1 1 calc R U
C174 C 0.6169(11) 1.0019(10) 0.0058(11) 0.044(5) Uani 1 1 d . .
H114 H 0.6181 1.0281 0.0493 0.053 Uiso 1 1 calc R U
C175 C 0.6188(10) 0.9459(10) 0.0218(14) 0.048(5) Uani 1 1 d . .
H115 H 0.6170 0.9309 0.0744 0.058 Uiso 1 1 calc R U
C185 C 0.9135(10) 0.8658(10) 0.3513(12) 0.040(5) Uani 1 1 d . .
H74 H 0.9393 0.8544 0.3834 0.048 Uiso 1 1 calc R U
C171 C 0.7946(8) 1.3602(8) -0.0707(10) 0.028(4) Uani 1 1 d . .
H9 H 0.7634 1.3748 -0.0880 0.033 Uiso 1 1 calc R U
C187 C 0.9145(9) 1.2316(9) 0.6218(11) 0.033(4) Uani 1 1 d . .
H75 H 0.8840 1.2135 0.5796 0.040 Uiso 1 1 calc R U
C177 C 0.4345(12) 0.5413(10) 0.4490(14) 0.054(6) Uani 1 1 d . .
H32 H 0.4171 0.4969 0.4283 0.081 Uiso 1 1 calc R U
H33 H 0.4070 0.5406 0.4930 0.081 Uiso 1 1 calc R U
H34 H 0.4792 0.5577 0.4680 0.081 Uiso 1 1 calc R U
C176 C 0.3235(9) 0.7789(9) 0.2631(11) 0.032(4) Uani 1 1 d . .
H10 H 0.3039 0.7312 0.2515 0.039 Uiso 1 1 calc R U
C178 C 0.4477(12) 0.6521(9) 0.4185(11) 0.048(6) Uani 1 1 d . .
H35 H 0.4905 0.6738 0.4446 0.072 Uiso 1 1 calc R U
H36 H 0.4136 0.6441 0.4573 0.072 Uiso 1 1 calc R U
H37 H 0.4472 0.6800 0.3759 0.072 Uiso 1 1 calc R U
C179 C 0.6231(11) 0.7458(10) 0.3556(16) 0.059(7) Uani 1 1 d . .
H94 H 0.6050 0.7730 0.3662 0.071 Uiso 1 1 calc R U
C181 C 0.6764(13) 1.0307(11) 0.2556(16) 0.062(7) Uani 1 1 d . .
Cl13 Cl 0.2354(4) 0.3813(3) 0.2090(5) 0.087(2) Uani 1 1 d . .
Cl14 Cl 0.1275(5) 0.3153(4) 0.3213(5) 0.106(3) Uani 1 1 d . .
Cl15 Cl 0.9206(5) 0.7175(4) 0.2082(7) 0.107(3) Uani 1 1 d . .
Cl16 Cl 0.9098(6) 0.7054(5) 0.3799(7) 0.146(5) Uani 1 1 d . .
C189 C 0.7520(12) 0.9991(11) 0.2547(16) 0.062(7) Uani 1 1 d . .
H95 H 0.7960 1.0081 0.2565 0.074 Uiso 1 1 calc R U
C188 C 0.3502(13) 0.7904(13) 0.3466(12) 0.064(7) Uani 1 1 d . .
H38 H 0.3772 0.7700 0.3532 0.096 Uiso 1 1 calc R U
H39 H 0.3138 0.7711 0.3844 0.096 Uiso 1 1 calc R U
H40 H 0.3767 0.8374 0.3564 0.096 Uiso 1 1 calc R U
C191 C 0.8669(16) 0.6646(14) 0.2911(17) 0.094(11) Uani 1 1 d . .
H1 H 0.8235 0.6613 0.2891 0.113 Uiso 1 1 calc R U
H2 H 0.8610 0.6201 0.2880 0.113 Uiso 1 1 calc R U
C190 C 0.1952(12) 0.3153(13) 0.2745(16) 0.066(7) Uani 1 1 d . .
H3 H 0.2264 0.3178 0.3154 0.079 Uiso 1 1 calc R U
H4 H 0.1796 0.2738 0.2450 0.079 Uiso 1 1 calc R U
Cl12 Cl 0.6254(5) 0.8900(4) -0.1973(4) 0.097(3) Uani 1 1 d . .

loop_
_atom_site_aniso_label
_atom_site_aniso_U_11
_atom_site_aniso_U_22
_atom_site_aniso_U_33
_atom_site_aniso_U_23
_atom_site_aniso_U_13
_atom_site_aniso_U_12
Pd1 0.0204(6) 0.0212(7) 0.0203(6) 0.0009(5) 0.0003(5) 0.0058(5)
Pd2 0.0202(6) 0.0237(7) 0.0264(7) -0.0026(6) -0.0009(5) 0.0127(6)
Pd3 0.0297(7) 0.0174(6) 0.0203(7) 0.0011(5) 0.0040(5) 0.0125(6)
Fe2 0.0204(12) 0.0218(12) 0.0286(13) -0.0054(10) 0.0000(10) 0.0082(10)
Fe4 0.0308(14) 0.0387(15) 0.0206(13) -0.0037(11) -0.0035(10) 0.0191(12)
Fe5 0.0251(14) 0.0259(14) 0.0363(14) 0.0026(11) -0.0087(11) 0.0056(11)
Fe6 0.0269(14) 0.0235(13) 0.0352(16) 0.0000(11) 0.0105(11) 0.0057(11)
Cl1 0.031(2) 0.037(2) 0.023(2) 0.0002(17) 0.0003(17) 0.019(2)
Cl3 0.037(2) 0.028(2) 0.025(2) -0.0062(17) 0.0043(18) 0.008(2)
Cl4 0.030(2) 0.037(2) 0.032(2) 0.0095(19) 0.0029(18) 0.021(2)
Cl5 0.041(2) 0.022(2) 0.023(2) -0.0015(15) -0.0006(17) 0.0176(19)
Cl6 0.050(3) 0.030(2) 0.021(2) -0.0058(17) -0.0062(18) 0.023(2)
Cl8 0.049(4) 0.158(8) 0.061(4) -0.031(5) -0.018(3) 0.040(5)
N10 0.024(7) 0.010(6) 0.029(7) -0.004(5) -0.008(6) 0.013(6)
N4 0.020(7) 0.012(7) 0.039(8) 0.003(6) 0.000(6) 0.001(6)
N6 0.019(7) 0.032(8) 0.017(7) 0.000(6) -0.001(5) 0.013(6)
N11 0.020(7) 0.014(6) 0.029(7) -0.001(5) -0.002(6) 0.011(6)
N1 0.018(7) 0.012(6) 0.024(7) -0.006(5) 0.003(5) -0.002(6)
N2 0.021(7) 0.023(7) 0.025(7) -0.008(6) 0.001(6) 0.005(6)
N3 0.025(7) 0.020(7) 0.022(7) 0.006(5) -0.001(6) 0.011(6)
N9 0.042(9) 0.027(8) 0.026(8) -0.003(6) 0.004(7) 0.024(7)
N7 0.021(7) 0.014(6) 0.026(7) -0.008(5) 0.001(5) 0.009(6)
N12 0.020(7) 0.015(7) 0.027(7) -0.005(5) -0.002(5) 0.009(6)
N8 0.025(7) 0.019(7) 0.022(7) 0.005(5) 0.000(6) 0.014(6)
C21 0.020(8) 0.031(9) 0.015(7) 0.000(6) -0.002(6) 0.017(7)
N5 0.016(7) 0.028(8) 0.028(8) -0.013(6) -0.007(6) 0.008(6)
C25 0.025(9) 0.028(9) 0.014(7) -0.001(6) 0.002(6) 0.013(7)
C26 0.016(8) 0.045(11) 0.024(9) 0.014(8) 0.012(7) 0.019(8)
C28 0.013(8) 0.035(10) 0.035(10) -0.004(8) 0.004(7) 0.010(7)
C29 0.021(9) 0.025(9) 0.031(9) -0.006(7) 0.000(7) 0.008(7)
C30 0.023(8) 0.016(8) 0.028(9) 0.000(6) 0.000(7) 0.012(7)
C33 0.026(9) 0.014(8) 0.032(9) 0.006(6) 0.012(7) 0.012(7)
C34 0.022(9) 0.036(10) 0.024(9) 0.003(7) 0.005(7) 0.009(8)
C35 0.018(8) 0.023(8) 0.019(8) 0.003(6) -0.005(6) 0.004(7)
C38 0.026(9) 0.028(9) 0.024(9) -0.009(7) 0.000(7) -0.002(8)
C39 0.027(9) 0.022(9) 0.033(10) -0.012(7) -0.013(7) 0.011(8)
C40 0.022(9) 0.020(8) 0.028(9) -0.002(7) -0.009(7) -0.002(7)
C43 0.031(9) 0.028(9) 0.027(9) -0.012(7) -0.006(7) 0.021(8)
C44 0.025(9) 0.017(8) 0.036(10) -0.013(7) -0.008(7) 0.009(7)
C47 0.030(9) 0.016(7) 0.009(7) 0.000(5) 0.000(6) 0.015(7)
C48 0.024(8) 0.040(10) 0.006(7) -0.005(6) -0.003(6) 0.017(8)
C50 0.049(12) 0.010(8) 0.037(10) 0.004(7) -0.009(9) 0.001(8)
C51 0.012(7) 0.009(7) 0.039(10) -0.010(6) -0.002(6) 0.004(6)
C55 0.021(7) 0.019(6) 0.010(6) -0.007(5) -0.006(5) 0.002(5)
C56 0.044(11) 0.037(11) 0.031(10) -0.003(8) -0.013(8) 0.023(9)
C57 0.019(7) 0.022(7) 0.017(7) -0.004(6) -0.002(6) -0.005(6)
C58 0.034(10) 0.035(10) 0.031(10) 0.003(8) 0.001(8) 0.020(9)
C60 0.025(9) 0.017(8) 0.024(8) -0.005(6) -0.009(7) 0.008(7)
C61 0.010(9) 0.039(12) 0.088(18) 0.012(12) -0.015(10) -0.001(8)
C64 0.031(10) 0.037(11) 0.041(11) -0.010(9) -0.001(8) 0.020(9)
C65 0.023(9) 0.030(9) 0.027(9) 0.005(7) 0.001(7) 0.013(8)
C71 0.043(11) 0.043(12) 0.030(10) -0.022(9) -0.016(8) 0.023(10)
C77 0.055(14) 0.035(11) 0.054(14) 0.000(10) 0.006(11) 0.024(11)
C136 0.023(6) 0.022(6) 0.016(6) -0.001(5) -0.002(5) 0.006(5)
C80 0.074(16) 0.10(2) 0.024(10) 0.013(11) 0.007(10) 0.066(16)
C82 0.036(11) 0.016(9) 0.039(11) 0.005(7) 0.014(8) -0.001(8)
C83 0.037(12) 0.020(10) 0.082(18) -0.006(10) 0.026(11) -0.002(9)
C85 0.085(17) 0.039(12) 0.030(10) 0.002(9) 0.004(10) 0.045(12)
C87 0.042(11) 0.036(10) 0.012(8) 0.012(7) 0.005(7) 0.020(9)
C89 0.037(11) 0.045(12) 0.036(11) 0.005(9) 0.002(9) 0.020(10)
C93 0.020(10) 0.047(13) 0.072(17) 0.030(12) -0.009(10) 0.002(10)
C95 0.046(12) 0.031(10) 0.043(12) 0.013(9) 0.010(9) 0.025(9)
C96 0.027(11) 0.039(12) 0.079(17) 0.022(12) -0.034(11) 0.001(10)
C100 0.049(13) 0.026(10) 0.069(15) 0.013(10) 0.034(11) 0.023(10)
C102 0.053(15) 0.069(17) 0.077(18) -0.029(14) 0.020(13) 0.034(13)
C104 0.051(11) 0.047(11) 0.069(13) 0.028(10) 0.035(10) 0.030(9)
C105 0.085(17) 0.048(13) 0.041(12) -0.023(10) -0.032(12) 0.046(13)
C106 0.029(11) 0.068(16) 0.045(13) -0.029(12) -0.011(9) 0.014(11)
C107 0.045(12) 0.067(15) 0.021(9) 0.004(9) 0.001(8) 0.030(11)
C109 0.053(11) 0.054(12) 0.070(13) 0.028(10) 0.051(11) 0.020(10)
C112 0.037(11) 0.068(15) 0.040(12) -0.013(11) -0.005(9) 0.030(11)
C114 0.047(14) 0.045(14) 0.068(16) 0.003(12) 0.000(12) 0.019(11)
C115 0.037(12) 0.081(18) 0.048(13) -0.028(12) -0.027(10) 0.037(12)
C116 0.027(10) 0.031(10) 0.053(13) 0.010(9) 0.002(9) 0.002(9)
C118 0.033(11) 0.049(13) 0.045(12) -0.006(10) -0.003(9) 0.010(10)
C122 0.030(10) 0.063(14) 0.042(12) 0.015(10) 0.012(9) 0.032(10)
C123 0.075(16) 0.059(15) 0.047(13) -0.001(11) 0.002(12) 0.052(14)
C137 0.027(7) 0.029(7) 0.015(6) -0.013(6) -0.002(6) 0.002(6)
C139 0.014(8) 0.027(9) 0.011(7) 0.000(6) 0.006(6) -0.007(7)
C138 0.018(8) 0.019(8) 0.014(7) -0.001(6) -0.001(6) 0.011(6)
Fe7 0.0284(13) 0.0327(14) 0.0212(13) 0.0066(10) 0.0081(10) 0.0190(11)
C142 0.018(8) 0.020(8) 0.019(8) 0.007(6) 0.005(6) 0.016(7)
C149 0.020(8) 0.015(8) 0.025(9) 0.004(6) 0.009(7) -0.001(7)
C143 0.026(10) 0.057(13) 0.028(10) 0.028(9) 0.013(8) 0.018(9)
C146 0.036(10) 0.028(9) 0.026(9) -0.001(7) -0.012(7) 0.024(8)
C144 0.038(11) 0.057(13) 0.022(9) 0.006(8) 0.002(8) 0.026(10)
C145 0.021(9) 0.051(12) 0.027(10) 0.010(9) 0.006(7) 0.013(9)
C147 0.030(10) 0.026(9) 0.026(9) 0.007(7) 0.005(7) 0.009(8)
C157 0.030(9) 0.015(8) 0.036(10) 0.011(7) -0.007(8) 0.008(7)
C156 0.022(9) 0.017(8) 0.027(9) 0.003(7) 0.002(7) 0.002(7)
C154 0.026(8) 0.045(9) 0.030(8) -0.017(7) 0.008(6) 0.017(7)
C158 0.031(9) 0.013(8) 0.040(10) -0.004(7) -0.011(8) 0.014(7)
C150 0.033(10) 0.064(13) 0.019(8) 0.026(9) 0.016(7) 0.034(10)
C151 0.065(14) 0.039(11) 0.022(9) 0.007(8) -0.002(9) 0.031(11)
C152 0.038(10) 0.024(9) 0.030(9) -0.004(7) 0.018(8) 0.020(8)
C159 0.014(8) 0.044(11) 0.031(10) -0.025(8) 0.006(7) -0.005(8)
C155 0.043(11) 0.032(10) 0.041(11) 0.011(8) 0.012(9) 0.024(9)
C153 0.049(12) 0.088(17) 0.011(8) -0.002(9) 0.000(8) 0.050(12)
Fe8 0.0259(13) 0.0230(13) 0.0331(15) -0.0086(11) -0.0064(11) 0.0136(11)
C165 0.039(11) 0.048(12) 0.037(11) -0.003(9) 0.012(9) 0.023(10)
C166 0.039(12) 0.042(12) 0.057(14) -0.010(10) -0.009(10) 0.026(10)
C167 0.036(11) 0.028(10) 0.043(11) -0.002(8) -0.027(9) 0.010(8)
C168 0.019(9) 0.032(10) 0.056(13) -0.025(9) -0.003(8) 0.006(8)
C164 0.082(19) 0.029(12) 0.063(17) -0.010(11) -0.039(14) 0.008(12)
C160 0.041(11) 0.041(11) 0.036(10) 0.002(8) 0.001(8) 0.032(10)
C169 0.035(12) 0.027(11) 0.074(16) -0.022(10) -0.020(11) 0.008(9)
C161 0.025(10) 0.040(11) 0.034(10) -0.003(9) 0.008(8) 0.008(9)
C162 0.025(9) 0.039(10) 0.034(10) 0.012(8) -0.002(7) 0.026(8)
C163 0.056(15) 0.076(17) 0.029(11) -0.017(11) -0.005(10) 0.008(13)
C170 0.029(10) 0.020(9) 0.058(13) 0.004(8) 0.001(9) 0.012(8)
Cl10 0.026(2) 0.029(2) 0.025(2) 0.0019(17) 0.0063(16) 0.0089(18)
Cl11 0.128(7) 0.043(4) 0.139(8) 0.007(4) 0.010(6) 0.049(5)
C182 0.049(12) 0.020(9) 0.043(11) 0.014(8) 0.017(9) 0.016(9)
C183 0.031(10) 0.034(10) 0.039(11) 0.002(8) -0.004(8) 0.017(9)
C184 0.028(9) 0.027(9) 0.021(8) 0.008(7) 0.008(7) 0.009(8)
C186 0.043(11) 0.010(8) 0.040(11) 0.004(7) 0.000(9) 0.000(8)
C172 0.016(8) 0.020(9) 0.037(10) 0.003(7) 0.008(7) -0.002(7)
C173 0.026(8) 0.039(9) 0.025(8) 0.000(7) -0.001(6) 0.011(7)
C180 0.017(9) 0.028(10) 0.060(14) -0.010(9) -0.010(9) -0.003(8)
C174 0.069(15) 0.056(13) 0.028(10) -0.002(9) -0.003(9) 0.046(12)
C175 0.048(13) 0.046(13) 0.066(15) 0.010(11) 0.000(11) 0.035(11)
C185 0.047(12) 0.051(12) 0.041(11) 0.005(9) 0.016(9) 0.038(11)
C171 0.013(8) 0.035(10) 0.028(9) 0.002(7) 0.000(7) 0.007(7)
C187 0.036(10) 0.047(11) 0.027(9) -0.012(8) -0.011(8) 0.027(9)
C177 0.077(17) 0.032(11) 0.067(15) 0.023(10) 0.033(13) 0.038(12)
C176 0.045(11) 0.028(9) 0.032(10) -0.005(8) -0.002(8) 0.023(9)
C178 0.089(17) 0.031(11) 0.026(10) 0.012(8) 0.016(10) 0.032(11)
C179 0.043(13) 0.029(11) 0.085(19) -0.018(11) -0.040(13) 0.002(10)
C181 0.081(19) 0.032(12) 0.071(17) -0.007(11) -0.002(14) 0.027(13)
Cl13 0.088(5) 0.055(4) 0.109(7) 0.005(4) 0.019(5) 0.027(4)
Cl14 0.129(7) 0.070(5) 0.078(6) -0.024(4) 0.030(5) 0.019(5)
Cl15 0.108(7) 0.072(5) 0.141(9) 0.002(5) 0.007(6) 0.045(5)
Cl16 0.216(12) 0.117(8) 0.161(10) -0.076(7) -0.097(9) 0.125(9)
C189 0.043(14) 0.047(14) 0.080(19) -0.018(13) -0.008(12) 0.011(11)
C188 0.10(2) 0.09(2) 0.031(12) 0.022(12) 0.024(12) 0.070(18)
C191 0.13(3) 0.08(2) 0.068(19) -0.015(16) -0.065(19) 0.05(2)
C190 0.063(17) 0.066(17) 0.078(19) -0.011(14) -0.022(14) 0.039(14)
Cl12 0.193(9) 0.081(5) 0.062(4) 0.009(4) 0.033(5) 0.101(6)

loop_
_atom_type_symbol
_atom_type_description
_atom_type_scat_dispersion_real
_atom_type_scat_dispersion_imag
_atom_type_scat_source
C C 0.0033 0.0016 'International Tables Vol C Tables 4.2.6.8 and 6.1.1.4'
H H 0.0000 0.0000 'International Tables Vol C Tables 4.2.6.8 and 6.1.1.4'
N N 0.0061 0.0033 'International Tables Vol C Tables 4.2.6.8 and 6.1.1.4'
Cl Cl 0.1484 0.1585 'International Tables Vol C Tables 4.2.6.8 and 6.1.1.4'
Fe Fe 0.3463 0.8444 'International Tables Vol C Tables 4.2.6.8 and 6.1.1.4'
Pd Pd -0.9988 1.0072 'International Tables Vol C Tables 4.2.6.8 and 6.1.1.4'

loop_
_geom_angle_atom_site_label_1
_geom_angle_atom_site_label_2
_geom_angle_atom_site_label_3
_geom_angle
C25 Pd1 N4 172.7(6)
C25 Pd1 Cl3 89.0(5)
N4 Pd1 Cl3 89.2(4)
C25 Pd1 Cl10 89.7(5)
N4 Pd1 Cl10 92.4(4)
Cl3 Pd1 Cl10 177.23(17)
C30 Pd2 N5 175.2(6)
C30 Pd2 Cl1 88.9(5)
N5 Pd2 Cl1 89.0(4)
C30 Pd2 Cl4 88.7(5)
N5 Pd2 Cl4 93.2(4)
Cl1 Pd2 Cl4 177.30(16)
C57 Pd3 N9 179.2(6)
C57 Pd3 Cl6 88.3(5)
N9 Pd3 Cl6 91.3(4)
C57 Pd3 Cl5 87.6(5)
N9 Pd3 Cl5 92.8(4)
Cl6 Pd3 Cl5 175.40(16)
C156 Fe2 C39 68.3(6)
C156 Fe2 C29 157.9(7)
C39 Fe2 C29 106.0(7)
C156 Fe2 C34 107.9(7)
C39 Fe2 C34 158.7(7)
C29 Fe2 C34 69.2(7)
C156 Fe2 C82 123.4(7)
C39 Fe2 C82 159.2(7)
C29 Fe2 C82 69.5(7)
C34 Fe2 C82 40.4(7)
C156 Fe2 C38 160.0(7)
C39 Fe2 C38 122.2(7)
C29 Fe2 C38 41.0(7)
C34 Fe2 C38 68.6(7)
C82 Fe2 C38 41.2(7)
C156 Fe2 C33 42.0(6)
C39 Fe2 C33 40.5(6)
C29 Fe2 C33 119.8(7)
C34 Fe2 C33 122.5(7)
C82 Fe2 C33 159.5(7)
C38 Fe2 C33 156.8(7)
C156 Fe2 C44 41.8(7)
C39 Fe2 C44 69.3(7)
C29 Fe2 C44 158.2(6)
C34 Fe2 C44 122.9(7)
C82 Fe2 C44 107.0(8)
C38 Fe2 C44 122.3(8)
C33 Fe2 C44 71.2(7)
C156 Fe2 C64 68.2(7)
C39 Fe2 C64 40.6(7)
C29 Fe2 C64 122.2(7)
C34 Fe2 C64 159.4(8)
C82 Fe2 C64 123.5(8)
C38 Fe2 C64 107.8(8)
C33 Fe2 C64 69.1(7)
C44 Fe2 C64 40.7(7)
C156 Fe2 C185 122.7(8)
C39 Fe2 C185 122.4(7)
C29 Fe2 C185 41.0(7)
C34 Fe2 C185 40.6(7)
C82 Fe2 C185 68.3(8)
C38 Fe2 C185 68.3(8)
C33 Fe2 C185 105.8(7)
C44 Fe2 C185 159.3(8)
C64 Fe2 C185 158.7(8)
C106 Fe4 C149 120.8(9)
C106 Fe4 C107 68.9(8)
C149 Fe4 C107 124.6(8)
C106 Fe4 C56 124.4(8)
C149 Fe4 C56 69.6(7)
C107 Fe4 C56 155.1(8)
C106 Fe4 C71 41.9(8)
C149 Fe4 C71 106.9(7)
C107 Fe4 C71 40.4(8)
C56 Fe4 C71 162.9(8)
C106 Fe4 C115 40.4(9)
C149 Fe4 C115 155.0(9)
C107 Fe4 C115 69.8(9)
C56 Fe4 C115 105.9(8)
C71 Fe4 C115 69.8(9)
C106 Fe4 C87 156.4(9)
C149 Fe4 C87 41.1(6)
C107 Fe4 C87 107.1(8)
C56 Fe4 C87 69.2(7)
C71 Fe4 C87 120.0(8)
C115 Fe4 C87 162.1(9)
C106 Fe4 C105 68.5(10)
C149 Fe4 C105 162.3(8)
C107 Fe4 C105 41.4(8)
C56 Fe4 C105 119.3(8)
C71 Fe4 C105 69.1(8)
C115 Fe4 C105 41.4(9)
C87 Fe4 C105 124.8(9)
C106 Fe4 C50 161.9(9)
C149 Fe4 C50 68.2(7)
C107 Fe4 C50 120.7(8)
C56 Fe4 C50 40.7(8)
C71 Fe4 C50 155.0(8)
C115 Fe4 C50 125.2(9)
C87 Fe4 C50 40.2(7)
C105 Fe4 C50 107.7(8)
C106 Fe4 C43 106.6(8)
C149 Fe4 C43 41.4(6)
C107 Fe4 C43 161.8(8)
C56 Fe4 C43 41.9(7)
C71 Fe4 C43 124.6(8)
C115 Fe4 C43 118.9(8)
C87 Fe4 C43 69.6(6)
C105 Fe4 C43 155.0(8)
C50 Fe4 C43 69.0(7)
C93 Fe5 C58 128.2(9)
C93 Fe5 C96 67.9(8)
C58 Fe5 C96 114.2(9)
C93 Fe5 C26 108.4(8)
C58 Fe5 C26 39.5(7)
C96 Fe5 C26 145.6(10)
C93 Fe5 C164 68.4(10)
C58 Fe5 C164 147.3(9)
C96 Fe5 C164 39.9(10)
C26 Fe5 C164 173.0(9)
C93 Fe5 C35 118.9(7)
C58 Fe5 C35 67.7(7)
C96 Fe5 C35 170.5(8)
C26 Fe5 C35 41.4(6)
C164 Fe5 C35 134.0(10)
C93 Fe5 C61 39.9(8)
C58 Fe5 C61 106.4(9)
C96 Fe5 C61 40.0(9)
C26 Fe5 C61 114.7(9)
C164 Fe5 C61 67.2(11)
C35 Fe5 C61 149.5(8)
C93 Fe5 C65 152.2(8)
C58 Fe5 C65 68.3(7)
C96 Fe5 C65 130.5(8)
C26 Fe5 C65 69.0(6)
C164 Fe5 C65 110.7(10)
C35 Fe5 C65 40.6(6)
C61 Fe5 C65 167.4(8)
C93 Fe5 C40 166.2(9)
C58 Fe5 C40 40.7(7)
C96 Fe5 C40 107.1(8)
C26 Fe5 C40 68.0(7)
C164 Fe5 C40 116.6(8)
C35 Fe5 C40 67.9(7)
C61 Fe5 C40 128.2(8)
C65 Fe5 C40 40.4(7)
C93 Fe5 C179 41.7(9)
C58 Fe5 C179 169.0(9)
C96 Fe5 C179 68.3(9)
C26 Fe5 C179 132.8(8)
C164 Fe5 C179 40.7(9)
C35 Fe5 C179 111.6(8)
C61 Fe5 C179 68.3(10)
C65 Fe5 C179 118.9(9)
C40 Fe5 C179 150.1(9)
C159 Fe6 C137 40.1(7)
C159 Fe6 C83 103.6(9)
C137 Fe6 C83 115.6(9)
C159 Fe6 C172 40.5(7)
C137 Fe6 C172 67.3(7)
C83 Fe6 C172 124.7(8)
C159 Fe6 C95 167.5(7)
C137 Fe6 C95 132.1(7)
C83 Fe6 C95 69.8(9)
C172 Fe6 C95 152.0(8)
C159 Fe6 C109 112.2(9)
C137 Fe6 C109 145.9(9)
C83 Fe6 C109 39.7(9)
C172 Fe6 C109 105.1(8)
C95 Fe6 C109 70.0(9)
C159 Fe6 C100 128.4(9)
C137 Fe6 C100 109.5(8)
C83 Fe6 C100 43.2(8)
C172 Fe6 C100 166.0(8)
C95 Fe6 C100 39.7(8)
C109 Fe6 C100 69.5(8)
C159 Fe6 C104 147.7(7)
C137 Fe6 C104 172.0(8)
C83 Fe6 C104 67.7(10)
C172 Fe6 C104 117.6(8)
C95 Fe6 C104 40.9(7)
C109 Fe6 C104 41.1(10)
C100 Fe6 C104 67.4(9)
C159 Fe6 C138 69.2(6)
C137 Fe6 C138 68.9(6)
C83 Fe6 C138 163.7(7)
C172 Fe6 C138 40.7(6)
C95 Fe6 C138 119.9(7)
C109 Fe6 C138 128.0(8)
C100 Fe6 C138 152.4(7)
C104 Fe6 C138 110.2(8)
C159 Fe6 C136 69.1(7)
C137 Fe6 C136 41.1(6)
C83 Fe6 C136 151.2(8)
C172 Fe6 C136 68.5(6)
C95 Fe6 C136 111.2(7)
C109 Fe6 C136 169.1(8)
C100 Fe6 C136 118.8(7)
C104 Fe6 C136 133.0(8)
C138 Fe6 C136 41.4(6)
N11 N10 C55 113.0(12)
N11 N10 C21 118.7(12)
C55 N10 C21 128.0(13)
C116 N4 C114 117.5(17)
C116 N4 Pd1 126.9(13)
C114 N4 Pd1 115.5(13)
N8 N6 C47 114.0(13)
N8 N6 C28 117.2(13)
C47 N6 C28 128.4(14)
N10 N11 N12 102.8(11)
N2 N1 C48 113.5(13)
N2 N1 C60 116.8(12)
C48 N1 C60 129.6(14)
N3 N2 N1 102.0(12)
N2 N3 C25 114.6(13)
N2 N3 C149 118.9(13)
C25 N3 C149 126.4(14)
C123 N9 C174 116.9(16)
C123 N9 Pd3 120.6(13)
C174 N9 Pd3 122.4(12)
N8 N7 C30 114.9(12)
N8 N7 C156 118.9(12)
C30 N7 C156 126.2(13)
N11 N12 C57 116.0(13)
N11 N12 C142 119.0(12)
C57 N12 C142 125.0(13)
N6 N8 N7 102.5(11)
C112 N5 C122 119.2(16)
C112 N5 Pd2 120.6(12)
C122 N5 Pd2 120.1(12)
N3 C25 C48 104.2(14)
N3 C25 Pd1 118.6(11)
C48 C25 Pd1 137.3(12)
C58 C26 C35 107.4(14)
C58 C26 Fe5 70.0(10)
C35 C26 Fe5 69.7(9)
C38 C29 C185 106.8(15)
C38 C29 Fe2 69.5(10)
C185 C29 Fe2 70.0(10)
N7 C30 C47 103.4(13)
N7 C30 Pd2 122.2(11)
C47 C30 Pd2 134.4(12)
C39 C33 C156 103.8(14)
C39 C33 C184 130.2(14)
C156 C33 C184 126.0(15)
C39 C33 Fe2 68.8(10)
C156 C33 Fe2 66.2(9)
C184 C33 Fe2 128.9(11)
C82 C34 C185 108.5(16)
C82 C34 Fe2 69.8(10)
C185 C34 Fe2 70.2(10)
C65 C35 C26 108.1(15)
C65 C35 C48 127.3(15)
C26 C35 C48 123.5(14)
C65 C35 Fe5 70.4(9)
C26 C35 Fe5 68.9(9)
C48 C35 Fe5 135.9(12)
C29 C38 C82 108.4(16)
C29 C38 Fe2 69.5(10)
C82 C38 Fe2 69.4(10)
C33 C39 C64 110.8(15)
C33 C39 Fe2 70.6(10)
C64 C39 Fe2 71.0(11)
C58 C40 C65 107.4(15)
C58 C40 Fe5 68.3(10)
C65 C40 Fe5 69.7(10)
C149 C43 C56 105.0(15)
C149 C43 C176 127.2(15)
C56 C43 C176 127.7(15)
C149 C43 Fe4 67.4(9)
C56 C43 Fe4 67.4(10)
C176 C43 Fe4 127.8(12)
C64 C44 C156 104.2(15)
C64 C44 Fe2 69.9(9)
C156 C44 Fe2 66.2(9)
N6 C47 C30 105.2(13)
N6 C47 C51 118.9(14)
C30 C47 C51 135.8(14)
N1 C48 C25 105.7(14)
N1 C48 C35 119.3(15)
C25 C48 C35 134.8(15)
C87 C50 C56 108.8(15)
C87 C50 Fe4 68.7(10)
C56 C50 Fe4 68.0(10)
C147 C51 C47 128.9(15)
C147 C51 C158 108.2(13)
C47 C51 C158 122.4(14)
C147 C51 Fe8 68.2(9)
C47 C51 Fe8 133.5(11)
C158 C51 Fe8 70.0(9)
N10 C55 C57 107.4(13)
N10 C55 C136 120.8(15)
C57 C55 C136 131.7(15)
C50 C56 C43 108.4(16)
C50 C56 Fe4 71.3(11)
C43 C56 Fe4 70.7(10)
N12 C57 C55 100.8(14)
N12 C57 Pd3 123.7(12)
C55 C57 Pd3 135.5(12)
C26 C58 C40 110.0(16)
C26 C58 Fe5 70.5(11)
C40 C58 Fe5 71.0(10)
C93 C61 C96 108(2)
C93 C61 Fe5 68.4(11)
C96 C61 Fe5 69.0(11)
C39 C64 C44 109.1(16)
C39 C64 Fe2 68.4(10)
C44 C64 Fe2 69.4(10)
C35 C65 C40 107.2(15)
C35 C65 C155 126.0(15)
C40 C65 C155 126.5(15)
C35 C65 Fe5 69.1(9)
C40 C65 Fe5 69.8(9)
C155 C65 Fe5 131.2(13)
C107 C71 C106 106.7(19)
C107 C71 Fe4 69.5(11)
C106 C71 Fe4 68.5(11)
C85 C77 C175 120(2)
C55 C136 C137 125.0(14)
C55 C136 C138 127.7(14)
C137 C136 C138 106.0(13)
C55 C136 Fe6 137.1(12)
C137 C136 Fe6 68.2(9)
C138 C136 Fe6 69.2(8)
C34 C82 C38 107.7(17)
C34 C82 Fe2 69.8(10)
C38 C82 Fe2 69.4(10)
C109 C83 C100 108(2)
C109 C83 Fe6 70.6(12)
C100 C83 Fe6 68.9(10)
C77 C85 C123 122(2)
C77 C85 Cl12 120.9(16)
C123 C85 Cl12 117.2(16)
C50 C87 C149 107.9(16)
C50 C87 Fe4 71.1(11)
C149 C87 Fe4 68.7(10)
C102 C89 C118 117.6(19)
C61 C93 C179 109(2)
C61 C93 Fe5 71.7(11)
C179 C93 Fe5 71.0(11)
C100 C95 C104 107.5(19)
C100 C95 Fe6 70.2(12)
C104 C95 Fe6 70.0(12)
C164 C96 C61 109(2)
C164 C96 Fe5 70.4(12)
C61 C96 Fe5 71.0(11)
C95 C100 C83 107.6(17)
C95 C100 Fe6 70.0(10)
C83 C100 Fe6 67.9(10)
C89 C102 C112 121(2)
C95 C104 C109 110(2)
C95 C104 Fe6 69.1(12)
C109 C104 Fe6 69.0(13)
C107 C105 C115 107(2)
C107 C105 Fe4 68.3(11)
C115 C105 Fe4 68.7(12)
C115 C106 C71 110(2)
C115 C106 Fe4 70.6(12)
C71 C106 Fe4 69.6(11)
C71 C107 C105 109.1(19)
C71 C107 Fe4 70.1(10)
C105 C107 Fe4 70.4(12)
C83 C109 C104 107(2)
C83 C109 Fe6 69.7(11)
C104 C109 Fe6 69.9(11)
N5 C112 C102 119.5(19)
N4 C114 C181 119(2)
C106 C115 C105 107.2(19)
C106 C115 Fe4 69.1(12)
C105 C115 Fe4 69.9(11)
N4 C116 C189 124(2)
C89 C118 C122 118.6(19)
C89 C118 Cl8 120.4(16)
C122 C118 Cl8 120.9(17)
N5 C122 C118 123.2(19)
N9 C123 C85 121(2)
C159 C137 C136 109.6(14)
C159 C137 Fe6 68.7(11)
C136 C137 Fe6 70.6(9)
C173 C139 C138 111.4(14)
C173 C139 C154 111.9(14)
C138 C139 C154 110.8(13)
C172 C138 C136 106.3(13)
C172 C138 C139 127.8(14)
C136 C138 C139 125.7(13)
C172 C138 Fe6 68.9(9)
C136 C138 Fe6 69.4(8)
C139 C138 Fe6 129.9(11)
C145 Fe7 C142 107.9(6)
C145 Fe7 C151 40.8(8)
C142 Fe7 C151 125.3(7)
C145 Fe7 C144 40.5(7)
C142 Fe7 C144 121.5(7)
C151 Fe7 C144 68.0(8)
C145 Fe7 C162 122.5(7)
C142 Fe7 C162 41.5(6)
C151 Fe7 C162 108.3(7)
C144 Fe7 C162 157.9(7)
C145 Fe7 C152 123.6(8)
C142 Fe7 C152 41.1(6)
C151 Fe7 C152 161.3(8)
C144 Fe7 C152 106.4(8)
C162 Fe7 C152 69.7(7)
C145 Fe7 C160 159.6(8)
C142 Fe7 C160 67.6(7)
C151 Fe7 C160 158.0(8)
C144 Fe7 C160 123.4(8)
C162 Fe7 C160 68.3(7)
C152 Fe7 C160 39.9(7)
C145 Fe7 C143 68.7(7)
C142 Fe7 C143 161.1(7)
C151 Fe7 C143 40.2(8)
C144 Fe7 C143 68.8(8)
C162 Fe7 C143 123.5(8)
C152 Fe7 C143 156.3(7)
C160 Fe7 C143 122.1(8)
C145 Fe7 C150 158.4(8)
C142 Fe7 C150 68.8(6)
C151 Fe7 C150 122.5(8)
C144 Fe7 C150 159.6(7)
C162 Fe7 C150 40.9(6)
C152 Fe7 C150 68.9(8)
C160 Fe7 C150 40.6(7)
C143 Fe7 C150 107.1(7)
C145 Fe7 C153 68.9(7)
C142 Fe7 C153 156.6(8)
C151 Fe7 C153 68.4(8)
C144 Fe7 C153 41.1(7)
C162 Fe7 C153 159.8(8)
C152 Fe7 C153 120.0(8)
C160 Fe7 C153 106.9(8)
C143 Fe7 C153 41.2(8)
C150 Fe7 C153 122.7(7)
C152 C142 C162 109.0(14)
C152 C142 N12 125.3(14)
C162 C142 N12 125.7(13)
C152 C142 Fe7 70.3(9)
C162 C142 Fe7 69.8(9)
N12 C142 Fe7 128.6(10)
N3 C149 C87 122.4(15)
N3 C149 C43 127.7(14)
C87 C149 C43 109.6(15)
N3 C149 Fe4 129.5(11)
C87 C149 Fe4 70.2(10)
C43 C149 Fe4 71.2(10)
C151 C143 C153 107.2(17)
C151 C143 Fe7 68.5(10)
C153 C143 Fe7 69.7(10)
C147 C146 C167 111.2(14)
C147 C146 C186 112.7(14)
C167 C146 C186 109.1(15)
C145 C144 C153 108.9(18)
C145 C144 Fe7 68.9(11)
C153 C144 Fe7 71.0(10)
C144 C145 C151 108.2(17)
C144 C145 Fe7 70.6(11)
C151 C145 Fe7 70.3(11)
C170 C147 C51 108.9(15)
C170 C147 C146 126.2(16)
C51 C147 C146 124.3(15)
C170 C147 Fe8 70.3(10)
C51 C147 Fe8 71.1(10)
C146 C147 Fe8 131.5(12)
C158 C157 C170 109.3(14)
C158 C157 Fe8 71.5(10)
C170 C157 Fe8 69.4(10)
C44 C156 C33 112.0(14)
C44 C156 N7 120.7(14)
C33 C156 N7 126.8(15)
C44 C156 Fe2 72.0(9)
C33 C156 Fe2 71.8(10)
N7 C156 Fe2 130.4(11)
C157 C158 C51 105.9(14)
C157 C158 Fe8 68.0(10)
C51 C158 Fe8 68.6(9)
C160 C150 C162 106.5(16)
C160 C150 Fe7 69.0(10)
C162 C150 Fe7 68.4(10)
C145 C151 C143 109.6(18)
C145 C151 Fe7 68.9(11)
C143 C151 Fe7 71.2(11)
C160 C152 C142 106.5(15)
C160 C152 Fe7 70.2(10)
C142 C152 Fe7 68.5(9)
C137 C159 C172 108.5(14)
C137 C159 Fe6 71.1(11)
C172 C159 Fe6 71.3(11)
C65 C155 C177 113.6(15)
C65 C155 C178 113.1(15)
C177 C155 C178 110.2(17)
C144 C153 C143 106.1(17)
C144 C153 Fe7 67.9(10)
C143 C153 Fe7 69.1(9)
C169 Fe8 C147 129.4(8)
C169 Fe8 C187 67.8(8)
C147 Fe8 C187 153.0(7)
C169 Fe8 C157 113.0(8)
C147 Fe8 C157 69.0(6)
C187 Fe8 C157 128.2(7)
C169 Fe8 C170 105.6(8)
C147 Fe8 C170 40.6(6)
C187 Fe8 C170 165.9(7)
C157 Fe8 C170 41.4(7)
C169 Fe8 C168 68.1(8)
C147 Fe8 C168 120.6(8)
C187 Fe8 C168 39.9(8)
C157 Fe8 C168 167.7(8)
C170 Fe8 C168 150.9(8)
C169 Fe8 C165 41.1(8)
C147 Fe8 C165 110.3(8)
C187 Fe8 C165 67.2(8)
C157 Fe8 C165 147.9(8)
C170 Fe8 C165 116.6(8)
C168 Fe8 C165 39.9(7)
C169 Fe8 C166 39.5(8)
C147 Fe8 C166 164.7(8)
C187 Fe8 C166 41.7(7)
C157 Fe8 C166 103.9(8)
C170 Fe8 C166 125.4(8)
C168 Fe8 C166 68.7(8)
C165 Fe8 C166 68.1(9)
C169 Fe8 C51 169.7(8)
C147 Fe8 C51 40.7(6)
C187 Fe8 C51 120.0(7)
C157 Fe8 C51 68.5(6)
C170 Fe8 C51 68.3(7)
C168 Fe8 C51 112.9(7)
C165 Fe8 C51 133.1(7)
C166 Fe8 C51 150.7(8)
C169 Fe8 C158 145.7(8)
C147 Fe8 C158 69.4(7)
C187 Fe8 C158 108.9(7)
C157 Fe8 C158 40.5(6)
C170 Fe8 C158 69.1(7)
C168 Fe8 C158 132.4(7)
C165 Fe8 C158 171.4(7)
C166 Fe8 C158 114.5(8)
C51 Fe8 C158 41.3(6)
C168 C165 C169 107.5(19)
C168 C165 Fe8 70.0(12)
C169 C165 Fe8 68.5(12)
C169 C166 C187 105.8(18)
C169 C166 Fe8 69.0(12)
C187 C166 Fe8 68.4(10)
C187 C168 C165 108.2(18)
C187 C168 Fe8 69.5(12)
C165 C168 Fe8 70.1(11)
C96 C164 C179 109(2)
C96 C164 Fe5 69.6(13)
C179 C164 Fe5 70.5(13)
C152 C160 C150 110.9(15)
C152 C160 Fe7 69.9(10)
C150 C160 Fe7 70.3(10)
C166 C169 C165 109.7(18)
C166 C169 Fe8 71.4(13)
C165 C169 Fe8 70.4(11)
C150 C162 C142 107.2(16)
C150 C162 C171 127.5(16)
C142 C162 C171 125.0(14)
C150 C162 Fe7 70.7(10)
C142 C162 Fe7 68.7(9)
C171 C162 Fe7 130.3(12)
C147 C170 C157 107.6(16)
C147 C170 Fe8 69.2(11)
C157 C170 Fe8 69.2(10)
C33 C184 C183 111.2(14)
C33 C184 C182 112.0(15)
C183 C184 C182 108.9(14)
C159 C172 C138 109.5(15)
C159 C172 Fe6 68.2(11)
C138 C172 Fe6 70.4(10)
C189 C180 C181 116.0(19)
N9 C174 C175 123.9(19)
C174 C175 C77 117(2)
C34 C185 C29 108.6(17)
C34 C185 Fe2 69.2(10)
C29 C185 Fe2 69.0(10)
C163 C171 C161 109.0(15)
C163 C171 C162 111.6(16)
C161 C171 C162 111.4(15)
C168 C187 C166 108.7(16)
C168 C187 Fe8 70.6(10)
C166 C187 Fe8 69.9(10)
C43 C176 C188 110.1(16)
C43 C176 C80 113.7(16)
C188 C176 C80 110.0(16)
C164 C179 C93 105(2)
C164 C179 Fe5 68.8(12)
C93 C179 Fe5 67.3(12)
C180 C181 C114 122(2)
C180 C181 Cl11 124.0(17)
C114 C181 Cl11 114(2)
C180 C189 C116 121(2)
Cl16 C191 Cl15 104.6(16)
Cl13 C190 Cl14 111.4(14)

loop_
_geom_bond_atom_site_label_1
_geom_bond_atom_site_label_2
_geom_bond_distance
Pd1 C25 1.971(16)
Pd1 N4 2.112(13)
Pd1 Cl3 2.293(4)
Pd1 Cl10 2.326(4)
Pd2 C30 1.945(16)
Pd2 N5 2.116(13)
Pd2 Cl1 2.307(4)
Pd2 Cl4 2.323(4)
Pd3 C57 1.934(18)
Pd3 N9 2.130(14)
Pd3 Cl6 2.301(4)
Pd3 Cl5 2.307(4)
Fe2 C156 1.975(17)
Fe2 C39 2.027(18)
Fe2 C29 2.049(17)
Fe2 C34 2.049(16)
Fe2 C82 2.049(18)
Fe2 C38 2.050(17)
Fe2 C33 2.050(17)
Fe2 C44 2.053(16)
Fe2 C64 2.060(18)
Fe2 C185 2.062(17)
Fe4 C106 2.02(2)
Fe4 C149 2.023(17)
Fe4 C107 2.023(19)
Fe4 C56 2.030(19)
Fe4 C71 2.031(18)
Fe4 C115 2.036(19)
Fe4 C87 2.042(18)
Fe4 C105 2.05(2)
Fe4 C50 2.074(17)
Fe4 C43 2.075(17)
Fe5 C93 2.021(19)
Fe5 C58 2.034(19)
Fe5 C96 2.038(18)
Fe5 C26 2.039(18)
Fe5 C164 2.05(2)
Fe5 C35 2.050(15)
Fe5 C61 2.064(18)
Fe5 C65 2.067(17)
Fe5 C40 2.068(16)
Fe5 C179 2.07(2)
Fe6 C159 2.02(2)
Fe6 C137 2.052(17)
Fe6 C83 2.053(19)
Fe6 C172 2.062(18)
Fe6 C95 2.065(19)
Fe6 C109 2.07(2)
Fe6 C100 2.068(18)
Fe6 C104 2.08(2)
Fe6 C138 2.082(15)
Fe6 C136 2.084(16)
Cl8 C118 1.73(2)
N10 N11 1.322(18)
N10 C55 1.355(19)
N10 C21 1.470(18)
N4 C116 1.26(2)
N4 C114 1.36(3)
N6 N8 1.321(18)
N6 C47 1.373(19)
N6 C28 1.474(19)
N11 N12 1.336(17)
N1 N2 1.356(19)
N1 C48 1.36(2)
N1 C60 1.482(18)
N2 N3 1.337(18)
N3 C25 1.37(2)
N3 C149 1.41(2)
N9 C123 1.33(2)
N9 C174 1.36(2)
N7 N8 1.342(17)
N7 C30 1.365(19)
N7 C156 1.459(19)
N12 C57 1.374(19)
N12 C142 1.448(18)
N5 C112 1.31(2)
N5 C122 1.33(2)
C25 C48 1.39(2)
C26 C58 1.38(2)
C26 C35 1.44(2)
C29 C38 1.44(3)
C29 C185 1.44(3)
C30 C47 1.40(2)
C33 C39 1.41(2)
C33 C156 1.44(2)
C33 C184 1.48(2)
C34 C82 1.42(3)
C34 C185 1.43(3)
C35 C65 1.43(2)
C35 C48 1.46(2)
C38 C82 1.44(2)
C39 C64 1.42(2)
C40 C58 1.43(2)
C40 C65 1.43(2)
C43 C149 1.45(2)
C43 C56 1.47(2)
C43 C176 1.50(3)
C44 C64 1.43(2)
C44 C156 1.44(2)
C47 C51 1.46(2)
C50 C87 1.41(2)
C50 C56 1.43(3)
C51 C147 1.43(2)
C51 C158 1.47(2)
C51 Fe8 2.076(15)
C55 C57 1.41(2)
C55 C136 1.44(2)
C61 C93 1.39(3)
C61 C96 1.40(3)
C65 C155 1.50(2)
C71 C107 1.40(3)
C71 C106 1.45(3)
C77 C85 1.31(3)
C77 C175 1.39(3)
C136 C137 1.45(2)
C136 C138 1.47(2)
C80 C176 1.54(3)
C83 C109 1.40(3)
C83 C100 1.52(3)
C85 C123 1.39(3)
C85 Cl12 1.74(2)
C87 C149 1.43(2)
C89 C102 1.35(3)
C89 C118 1.37(3)
C93 C179 1.46(3)
C95 C100 1.40(3)
C95 C104 1.45(3)
C96 C164 1.39(4)
C102 C112 1.42(3)
C104 C109 1.45(4)
C105 C107 1.44(3)
C105 C115 1.44(3)
C106 C115 1.40(3)
C114 C181 1.38(3)
C116 C189 1.38(3)
C118 C122 1.38(3)
C137 C159 1.40(2)
C139 C173 1.51(2)
C139 C138 1.53(2)
C139 C154 1.53(2)
C138 C172 1.44(2)
Fe7 C145 2.005(19)
Fe7 C142 2.017(14)
Fe7 C151 2.023(18)
Fe7 C144 2.027(18)
Fe7 C162 2.030(18)
Fe7 C152 2.041(17)
Fe7 C160 2.044(17)
Fe7 C143 2.058(17)
Fe7 C150 2.061(17)
Fe7 C153 2.067(17)
C142 C152 1.43(2)
C142 C162 1.43(2)
C143 C151 1.40(3)
C143 C153 1.45(3)
C146 C147 1.52(2)
C146 C167 1.53(2)
C146 C186 1.55(2)
C144 C145 1.40(3)
C144 C153 1.44(3)
C145 C151 1.40(3)
C147 C170 1.42(2)
C147 Fe8 2.038(18)
C157 C158 1.43(2)
C157 C170 1.45(2)
C157 Fe8 2.048(17)
C158 Fe8 2.095(18)
C150 C160 1.43(3)
C150 C162 1.43(2)
C152 C160 1.39(2)
C159 C172 1.41(2)
C155 C177 1.53(2)
C155 C178 1.55(3)
Fe8 C169 2.03(2)
Fe8 C187 2.040(18)
Fe8 C170 2.052(18)
Fe8 C168 2.054(19)
Fe8 C165 2.055(19)
Fe8 C166 2.06(2)
C165 C168 1.40(3)
C165 C169 1.43(3)
C166 C169 1.38(3)
C166 C187 1.46(3)
C168 C187 1.40(3)
C164 C179 1.43(3)
C161 C171 1.51(2)
C162 C171 1.52(2)
C163 C171 1.50(3)
Cl11 C181 1.79(2)
C182 C184 1.53(2)
C183 C184 1.53(2)
C180 C189 1.30(3)
C180 C181 1.36(3)
C174 C175 1.37(3)
C176 C188 1.51(3)
Cl13 C190 1.75(3)
Cl14 C190 1.79(3)
Cl15 C191 1.88(3)
Cl16 C191 1.80(3)

loop_
_geom_torsion_atom_site_label_1
_geom_torsion_atom_site_label_2
_geom_torsion_atom_site_label_3
_geom_torsion_atom_site_label_4
_geom_torsion
C55 N10 N11 N12 -0.6(16)
C21 N10 N11 N12 -174.8(12)
C48 N1 N2 N3 -0.1(16)
C60 N1 N2 N3 -177.6(12)
N1 N2 N3 C25 0.9(17)
N1 N2 N3 C149 177.5(13)
N10 N11 N12 C57 -0.1(17)
N10 N11 N12 C142 179.5(13)
C47 N6 N8 N7 -1.6(16)
C28 N6 N8 N7 -175.1(13)
C30 N7 N8 N6 1.2(17)
C156 N7 N8 N6 177.9(13)
N2 N3 C25 C48 -1.3(18)
C149 N3 C25 C48 -177.6(14)
N2 N3 C25 Pd1 179.4(10)
C149 N3 C25 Pd1 3(2)
N8 N7 C30 C47 -0.3(18)
C156 N7 C30 C47 -176.8(14)
N8 N7 C30 Pd2 178.3(10)
C156 N7 C30 Pd2 2(2)
C58 C26 C35 C65 0.4(19)
Fe5 C26 C35 C65 -59.7(11)
C58 C26 C35 C48 -168.0(15)
Fe5 C26 C35 C48 131.9(15)
C58 C26 C35 Fe5 60.1(12)
C185 C29 C38 C82 -1.8(19)
Fe2 C29 C38 C82 58.6(12)
C185 C29 C38 Fe2 -60.4(12)
C156 C33 C39 C64 -2.5(19)
C184 C33 C39 C64 176.6(16)
Fe2 C33 C39 C64 -59.7(13)
C156 C33 C39 Fe2 57.3(11)
C184 C33 C39 Fe2 -123.7(18)
N8 N6 C47 C30 1.5(17)
C28 N6 C47 C30 174.1(15)
N8 N6 C47 C51 -175.3(13)
C28 N6 C47 C51 -3(2)
N7 C30 C47 N6 -0.7(16)
Pd2 C30 C47 N6 -179.0(13)
N7 C30 C47 C51 175.4(17)
Pd2 C30 C47 C51 -3(3)
N2 N1 C48 C25 -0.7(17)
C60 N1 C48 C25 176.4(14)
N2 N1 C48 C35 -176.4(13)
C60 N1 C48 C35 1(2)
N3 C25 C48 N1 1.1(16)
Pd1 C25 C48 N1 -179.9(13)
N3 C25 C48 C35 175.9(16)
Pd1 C25 C48 C35 -5(3)
C65 C35 C48 N1 -68(2)
C26 C35 C48 N1 98.0(19)
Fe5 C35 C48 N1 -168.4(12)
C65 C35 C48 C25 118(2)
C26 C35 C48 C25 -76(2)
Fe5 C35 C48 C25 17(3)
N6 C47 C51 C147 -66(2)
C30 C47 C51 C147 119(2)
N6 C47 C51 C158 105.4(17)
C30 C47 C51 C158 -70(2)
N6 C47 C51 Fe8 -162.0(12)
C30 C47 C51 Fe8 22(3)
N11 N10 C55 C57 1.0(17)
C21 N10 C55 C57 174.6(14)
N11 N10 C55 C136 -176.5(13)
C21 N10 C55 C136 -3(2)
C87 C50 C56 C43 5(2)
Fe4 C50 C56 C43 61.3(12)
C87 C50 C56 Fe4 -56.5(13)
C149 C43 C56 C50 -4.5(19)
C176 C43 C56 C50 177.2(16)
Fe4 C43 C56 C50 -61.6(13)
C149 C43 C56 Fe4 57.1(11)
C176 C43 C56 Fe4 -121.2(17)
N11 N12 C57 C55 0.7(17)
C142 N12 C57 C55 -178.9(13)
N11 N12 C57 Pd3 178.5(11)
C142 N12 C57 Pd3 -1(2)
N10 C55 C57 N12 -1.0(16)
C136 C55 C57 N12 176.1(15)
N10 C55 C57 Pd3 -178.3(13)
C136 C55 C57 Pd3 -1(3)
C35 C26 C58 C40 0(2)
Fe5 C26 C58 C40 60.2(12)
C35 C26 C58 Fe5 -59.9(12)
C65 C40 C58 C26 -1(2)
Fe5 C40 C58 C26 -59.9(13)
C65 C40 C58 Fe5 59.0(11)
C33 C39 C64 C44 2(2)
Fe2 C39 C64 C44 -57.5(12)
C33 C39 C64 Fe2 59.5(13)
C156 C44 C64 C39 -0.7(19)
Fe2 C44 C64 C39 56.9(12)
C156 C44 C64 Fe2 -57.6(11)
C26 C35 C65 C40 -0.9(18)
C48 C35 C65 C40 167.0(15)
Fe5 C35 C65 C40 -59.7(11)
C26 C35 C65 C155 -174.7(17)
C48 C35 C65 C155 -7(3)
Fe5 C35 C65 C155 126.5(18)
C26 C35 C65 Fe5 58.8(11)
C48 C35 C65 Fe5 -133.4(17)
C58 C40 C65 C35 1.0(18)
Fe5 C40 C65 C35 59.2(11)
C58 C40 C65 C155 174.8(17)
Fe5 C40 C65 C155 -127.0(18)
C58 C40 C65 Fe5 -58.2(11)
N10 C55 C136 C137 103.6(19)
C57 C55 C136 C137 -73(2)
N10 C55 C136 C138 -61(2)
C57 C55 C136 C138 121.8(19)
N10 C55 C136 Fe6 -161.3(13)
C57 C55 C136 Fe6 22(3)
C185 C34 C82 C38 0(2)
Fe2 C34 C82 C38 -59.3(12)
C185 C34 C82 Fe2 59.7(12)
C29 C38 C82 C34 1(2)
Fe2 C38 C82 C34 59.5(12)
C29 C38 C82 Fe2 -58.6(12)
C175 C77 C85 C123 -3(4)
C175 C77 C85 Cl12 -176.9(18)
C56 C50 C87 C149 -3(2)
Fe4 C50 C87 C149 -59.1(12)
C56 C50 C87 Fe4 56.1(13)
C96 C61 C93 C179 4(2)
Fe5 C61 C93 C179 61.6(13)
C96 C61 C93 Fe5 -57.6(14)
C93 C61 C96 C164 -3(2)
Fe5 C61 C96 C164 -60.6(15)
C93 C61 C96 Fe5 57.2(14)
C104 C95 C100 C83 3(2)
Fe6 C95 C100 C83 -57.6(14)
C104 C95 C100 Fe6 60.4(13)
C109 C83 C100 C95 -1(2)
Fe6 C83 C100 C95 59.0(13)
C109 C83 C100 Fe6 -60.2(16)
C118 C89 C102 C112 -5(4)
C100 C95 C104 C109 -3(2)
Fe6 C95 C104 C109 57.2(15)
C100 C95 C104 Fe6 -60.5(13)
C107 C71 C106 C115 0(2)
Fe4 C71 C106 C115 59.3(14)
C107 C71 C106 Fe4 -59.2(13)
C106 C71 C107 C105 -1(2)
Fe4 C71 C107 C105 -59.8(14)
C106 C71 C107 Fe4 58.6(12)
C115 C105 C107 C71 2(2)
Fe4 C105 C107 C71 59.6(13)
C115 C105 C107 Fe4 -57.8(13)
C100 C83 C109 C104 -1(2)
Fe6 C83 C109 C104 -60.0(15)
C100 C83 C109 Fe6 59.1(14)
C95 C104 C109 C83 3(2)
Fe6 C104 C109 C83 59.8(16)
C95 C104 C109 Fe6 -57.2(14)
C122 N5 C112 C102 6(3)
Pd2 N5 C112 C102 -170.0(17)
C89 C102 C112 N5 1(4)
C116 N4 C114 C181 4(3)
Pd1 N4 C114 C181 -175.5(18)
C71 C106 C115 C105 1(2)
Fe4 C106 C115 C105 59.7(13)
C71 C106 C115 Fe4 -58.7(13)
C107 C105 C115 C106 -2(2)
Fe4 C105 C115 C106 -59.2(13)
C107 C105 C115 Fe4 57.6(14)
C114 N4 C116 C189 -2(3)
Pd1 N4 C116 C189 176.9(17)
C102 C89 C118 C122 3(3)
C102 C89 C118 Cl8 -178.8(18)
C112 N5 C122 C118 -9(3)
Pd2 N5 C122 C118 167.3(16)
C89 C118 C122 N5 4(3)
Cl8 C118 C122 N5 -174.3(16)
C174 N9 C123 C85 -1(3)
Pd3 N9 C123 C85 174.8(17)
C77 C85 C123 N9 4(4)
Cl12 C85 C123 N9 178.9(18)
C55 C136 C137 C159 -169.1(17)
C138 C136 C137 C159 -1(2)
Fe6 C136 C137 C159 57.8(14)
C55 C136 C137 Fe6 133.1(17)
C138 C136 C137 Fe6 -59.2(10)
C55 C136 C138 C172 166.6(16)
C137 C136 C138 C172 -0.7(17)
Fe6 C136 C138 C172 -59.3(11)
C55 C136 C138 C139 -9(3)
C137 C136 C138 C139 -176.5(15)
Fe6 C136 C138 C139 124.9(15)
C55 C136 C138 Fe6 -134.2(17)
C137 C136 C138 Fe6 58.6(11)
C173 C139 C138 C172 136.0(17)
C154 C139 C138 C172 11(2)
C173 C139 C138 C136 -49(2)
C154 C139 C138 C136 -174.4(15)
C173 C139 C138 Fe6 42.9(18)
C154 C139 C138 Fe6 -82.4(18)
N11 N12 C142 C152 -132.3(16)
C57 N12 C142 C152 47(2)
N11 N12 C142 C162 51(2)
C57 N12 C142 C162 -129.0(16)
N11 N12 C142 Fe7 -40.2(19)
C57 N12 C142 Fe7 139.4(13)
N2 N3 C149 C87 -127.1(17)
C25 N3 C149 C87 49(2)
N2 N3 C149 C43 59(2)
C25 N3 C149 C43 -124.5(18)
N2 N3 C149 Fe4 -37(2)
C25 N3 C149 Fe4 139.2(14)
C50 C87 C149 N3 -174.4(15)
Fe4 C87 C149 N3 124.9(16)
C50 C87 C149 C43 0(2)
Fe4 C87 C149 C43 -60.5(12)
C50 C87 C149 Fe4 60.6(12)
C56 C43 C149 N3 176.9(16)
C176 C43 C149 N3 -5(3)
Fe4 C43 C149 N3 -125.9(17)
C56 C43 C149 C87 2.7(19)
C176 C43 C149 C87 -179.0(16)
Fe4 C43 C149 C87 59.9(12)
C56 C43 C149 Fe4 -57.1(11)
C176 C43 C149 Fe4 121.2(17)
C153 C144 C145 C151 1(2)
Fe7 C144 C145 C151 60.6(13)
C153 C144 C145 Fe7 -59.9(13)
C47 C51 C147 C170 170.6(16)
C158 C51 C147 C170 -2(2)
Fe8 C51 C147 C170 -60.4(13)
C47 C51 C147 C146 -1(3)
C158 C51 C147 C146 -173.3(16)
Fe8 C51 C147 C146 127.9(17)
C47 C51 C147 Fe8 -129.1(17)
C158 C51 C147 Fe8 58.8(11)
C167 C146 C147 C170 12(3)
C186 C146 C147 C170 134.4(19)
C167 C146 C147 C51 -178.2(17)
C186 C146 C147 C51 -55(2)
C167 C146 C147 Fe8 -84(2)
C186 C146 C147 Fe8 39(2)
C64 C44 C156 C33 -0.9(19)
Fe2 C44 C156 C33 -61.0(12)
C64 C44 C156 N7 -173.0(14)
Fe2 C44 C156 N7 126.9(15)
C64 C44 C156 Fe2 60.1(11)
C39 C33 C156 C44 2.1(19)
C184 C33 C156 C44 -177.0(15)
Fe2 C33 C156 C44 61.1(12)
C39 C33 C156 N7 173.6(15)
C184 C33 C156 N7 -5(3)
Fe2 C33 C156 N7 -127.3(17)
C39 C33 C156 Fe2 -59.0(11)
C184 C33 C156 Fe2 121.9(16)
N8 N7 C156 C44 -130.9(16)
C30 N7 C156 C44 45(2)
N8 N7 C156 C33 58(2)
C30 N7 C156 C33 -125.4(19)
N8 N7 C156 Fe2 -39(2)
C30 N7 C156 Fe2 137.4(15)
C170 C157 C158 C51 1(2)
Fe8 C157 C158 C51 -58.4(11)
C170 C157 C158 Fe8 59.4(13)
C147 C51 C158 C157 0.4(19)
C47 C51 C158 C157 -172.4(15)
Fe8 C51 C158 C157 58.0(12)
C147 C51 C158 Fe8 -57.6(11)
C47 C51 C158 Fe8 129.6(14)
C144 C145 C151 C143 -1(2)
Fe7 C145 C151 C143 59.8(12)
C144 C145 C151 Fe7 -60.8(13)
C153 C143 C151 C145 1(2)
Fe7 C143 C151 C145 -58.4(13)
C153 C143 C151 Fe7 59.2(12)
C162 C142 C152 C160 1.0(19)
N12 C142 C152 C160 -175.8(14)
Fe7 C142 C152 C160 60.2(12)
C162 C142 C152 Fe7 -59.3(11)
N12 C142 C152 Fe7 123.9(15)
C136 C137 C159 C172 3(2)
Fe6 C137 C159 C172 61.9(14)
C136 C137 C159 Fe6 -58.9(13)
C35 C65 C155 C177 -176.3(18)
C40 C65 C155 C177 11(3)
Fe5 C65 C155 C177 -83(2)
C35 C65 C155 C178 -50(3)
C40 C65 C155 C178 137.7(18)
Fe5 C65 C155 C178 43(2)
C145 C144 C153 C143 0(2)
Fe7 C144 C153 C143 -58.8(12)
C145 C144 C153 Fe7 58.6(13)
C151 C143 C153 C144 0(2)
Fe7 C143 C153 C144 58.1(12)
C151 C143 C153 Fe7 -58.5(12)
C169 C165 C168 C187 -1(2)
Fe8 C165 C168 C187 -59.3(13)
C169 C165 C168 Fe8 58.5(14)
C61 C96 C164 C179 1(2)
Fe5 C96 C164 C179 -59.5(15)
C61 C96 C164 Fe5 60.9(14)
C142 C152 C160 C150 -1(2)
Fe7 C152 C160 C150 58.5(13)
C142 C152 C160 Fe7 -59.2(11)
C162 C150 C160 C152 0(2)
Fe7 C150 C160 C152 -58.3(13)
C162 C150 C160 Fe7 58.4(11)
C187 C166 C169 C165 -1(2)
Fe8 C166 C169 C165 -60.2(15)
C187 C166 C169 Fe8 58.8(13)
C168 C165 C169 C166 1(2)
Fe8 C165 C169 C166 60.8(16)
C168 C165 C169 Fe8 -59.4(13)
C160 C150 C162 C142 0.5(18)
Fe7 C150 C162 C142 59.3(11)
C160 C150 C162 C171 174.6(16)
Fe7 C150 C162 C171 -126.6(17)
C160 C150 C162 Fe7 -58.8(11)
C152 C142 C162 C150 -0.9(18)
N12 C142 C162 C150 175.9(14)
Fe7 C142 C162 C150 -60.5(11)
C152 C142 C162 C171 -175.3(15)
N12 C142 C162 C171 2(2)
Fe7 C142 C162 C171 125.1(16)
C152 C142 C162 Fe7 59.6(11)
N12 C142 C162 Fe7 -123.6(14)
C51 C147 C170 C157 2(2)
C146 C147 C170 C157 173.7(17)
Fe8 C147 C170 C157 -58.7(12)
C51 C147 C170 Fe8 60.8(12)
C146 C147 C170 Fe8 -127.6(18)
C158 C157 C170 C147 -2(2)
Fe8 C157 C170 C147 58.7(13)
C158 C157 C170 Fe8 -60.6(13)
C39 C33 C184 C183 -105(2)
C156 C33 C184 C183 74(2)
Fe2 C33 C184 C183 160.5(12)
C39 C33 C184 C182 17(2)
C156 C33 C184 C182 -164.2(15)
Fe2 C33 C184 C182 -77.4(18)
C137 C159 C172 C138 -3(2)
Fe6 C159 C172 C138 58.3(12)
C137 C159 C172 Fe6 -61.8(15)
C136 C138 C172 C159 3(2)
C139 C138 C172 C159 178.2(16)
Fe6 C138 C172 C159 -57.0(14)
C136 C138 C172 Fe6 59.6(10)
C139 C138 C172 Fe6 -124.8(16)
C123 N9 C174 C175 -5(3)
Pd3 N9 C174 C175 179.9(16)
N9 C174 C175 C77 6(3)
C85 C77 C175 C174 -2(3)
C82 C34 C185 C29 -2(2)
Fe2 C34 C185 C29 57.9(12)
C82 C34 C185 Fe2 -59.5(13)
C38 C29 C185 C34 2.1(19)
Fe2 C29 C185 C34 -58.0(12)
C38 C29 C185 Fe2 60.1(12)
C150 C162 C171 C163 27(2)
C142 C162 C171 C163 -160.1(17)
Fe7 C162 C171 C163 -69(2)
C150 C162 C171 C161 -95(2)
C142 C162 C171 C161 78(2)
Fe7 C162 C171 C161 168.6(13)
C165 C168 C187 C166 0(2)
Fe8 C168 C187 C166 -59.7(13)
C165 C168 C187 Fe8 59.6(13)
C169 C166 C187 C168 1(2)
Fe8 C166 C187 C168 60.1(13)
C169 C166 C187 Fe8 -59.2(15)
C149 C43 C176 C188 82(2)
C56 C43 C176 C188 -100(2)
Fe4 C43 C176 C188 170.8(14)
C149 C43 C176 C80 -154.0(18)
C56 C43 C176 C80 24(3)
Fe4 C43 C176 C80 -65(2)
C96 C164 C179 C93 1(2)
Fe5 C164 C179 C93 -58.1(14)
C96 C164 C179 Fe5 59.0(15)
C61 C93 C179 C164 -3(2)
Fe5 C93 C179 C164 59.0(13)
C61 C93 C179 Fe5 -62.0(14)
C189 C180 C181 C114 0(4)
C189 C180 C181 Cl11 178(2)
N4 C114 C181 C180 -3(4)
N4 C114 C181 Cl11 178.8(18)
C181 C180 C189 C116 1(4)
N4 C116 C189 C180 0(4)
